data_7018735
loop_
_publ_author_name
'Ling, Irene'
'Alias, Yatimah'
'Skelton, Brian W.'
'Raston, Colin L.'

_publ_section_title
;
 Inclusion controlled lanthanide-imidazolium functionalised carboxylate
 complexation.
;
_journal_issue 16
_journal_name_full 'Dalton transactions (Cambridge, England : 2003)'
_journal_page_first 4884
_journal_page_last 4889
_journal_paper_doi 10.1039/c2dt12410f
_journal_volume 41
_journal_year 2012
_chemical_formula_moiety
;
2(C28 H20 O16 S4), C12 H40 N4 O16 Y2, 2(C25 H22 O P), 14(H2 O)
;
_chemical_formula_sum 'C118 H152 N4 O64 P2 S8 Y2'
_chemical_formula_weight 3146.68
_chemical_name_systematic
;
?
;
_space_group_IT_number 2
_symmetry_cell_setting triclinic
_symmetry_space_group_name_Hall '-P 1'
_symmetry_space_group_name_H-M 'P -1'
_atom_sites_solution_hydrogens geom
_atom_sites_solution_primary direct
_atom_sites_solution_secondary difmap
_audit_creation_date 2011-08-04T16:34:39-00:00
_audit_creation_method 'WinGX routine CIF_UPDATE'
_cell_angle_alpha 98.648(2)
_cell_angle_beta 95.949(3)
_cell_angle_gamma 91.422(3)
_cell_formula_units_Z 1
_cell_length_a 13.2709(5)
_cell_length_b 14.4188(4)
_cell_length_c 19.2095(6)
_cell_measurement_reflns_used 18378
_cell_measurement_temperature 100(2)
_cell_measurement_theta_max 31.1267
_cell_measurement_theta_min 3.567
_cell_volume 3611.3(2)
_computing_cell_refinement
;
CrysAlisPro, Oxford Diffraction Ltd.,
Version 1.171.33.52 (release 06-11-2009 CrysAlis171 .NET)
(compiled Nov 6 2009,16:24:50)
;
_computing_data_collection
;
CrysAlisPro, Oxford Diffraction Ltd.,
Version 1.171.33.52 (release 06-11-2009 CrysAlis171 .NET)
(compiled Nov 6 2009,16:24:50)
;
_computing_data_reduction
;
CrysAlisPro, Oxford Diffraction Ltd.,
Version 1.171.33.52 (release 06-11-2009 CrysAlis171 .NET)
(compiled Nov 6 2009,16:24:50)
;
_computing_molecular_graphics 'OrtepII (Johnson, C. K. (1976)'
_computing_publication_material 'WinGX Farrugia, L. J. (1999)'
_computing_structure_refinement 'SHELXL-97 (Sheldrick, 2008)'
_diffrn_ambient_temperature 100(2)
_diffrn_detector_area_resol_mean 10.4738
_diffrn_measured_fraction_theta_full 0.997
_diffrn_measured_fraction_theta_max 0.997
_diffrn_measurement_device_type 'Oxford Diffraction Gemini diffractometer'
_diffrn_measurement_method '\w scans'
_diffrn_orient_matrix_UB_11 0.0193073329
_diffrn_orient_matrix_UB_12 0.0424831565
_diffrn_orient_matrix_UB_13 0.0212971642
_diffrn_orient_matrix_UB_21 0.0500825548
_diffrn_orient_matrix_UB_22 -0.012533994
_diffrn_orient_matrix_UB_23 -0.0060539011
_diffrn_orient_matrix_UB_31 -0.0037009732
_diffrn_orient_matrix_UB_32 0.0227424685
_diffrn_orient_matrix_UB_33 -0.0303969783
_diffrn_radiation_monochromator graphite
_diffrn_radiation_type MoK\a
_diffrn_radiation_wavelength 0.71073
_diffrn_reflns_av_R_equivalents 0.0336
_diffrn_reflns_av_unetI/netI 0.053
_diffrn_reflns_limit_h_max 17
_diffrn_reflns_limit_h_min -17
_diffrn_reflns_limit_k_max 18
_diffrn_reflns_limit_k_min -18
_diffrn_reflns_limit_l_max 24
_diffrn_reflns_limit_l_min -24
_diffrn_reflns_number 51016
_diffrn_reflns_theta_full 27.5
_diffrn_reflns_theta_max 27.5
_diffrn_reflns_theta_min 3.57
_exptl_absorpt_coefficient_mu 1.032
_exptl_absorpt_correction_T_max 0.664
_exptl_absorpt_correction_T_min 0.516
_exptl_absorpt_correction_type analytical
_exptl_absorpt_process_details
;
CrysAlisPro, Oxford Diffraction Ltd.,
Version 1.171.33.52 (release 06-11-2009 CrysAlis171 .NET)
(compiled Nov 6 2009,16:24:50)
Analytical numeric absorption correction using a multifaceted crystal
model based on expressions derived by R.C. Clark & J.S.
(Clark, R. C. & Reid, J. S. (1995). Acta Cryst. A51, 887-897)

;
_exptl_crystal_colour light_brown
_exptl_crystal_density_diffrn 1.447
_exptl_crystal_density_method 'not measured'
_exptl_crystal_description fragment
_exptl_crystal_F_000 1636
_exptl_crystal_size_max 0.88
_exptl_crystal_size_mid 0.72
_exptl_crystal_size_min 0.61
_refine_diff_density_max 2.212
_refine_diff_density_min -1.224
_refine_diff_density_rms 0.123
_refine_ls_extinction_method none
_refine_ls_goodness_of_fit_ref 1.13
_refine_ls_hydrogen_treatment constr
_refine_ls_matrix_type full
_refine_ls_number_parameters 1077
_refine_ls_number_reflns 16534
_refine_ls_number_restraints 339
_refine_ls_restrained_S_all 1.167
_refine_ls_R_factor_all 0.1325
_refine_ls_R_factor_gt 0.0947
_refine_ls_shift/su_max 0.012
_refine_ls_shift/su_mean 0.001
_refine_ls_structure_factor_coef Fsqd
_refine_ls_weighting_details 'calc w=1/[\s^2^(Fo^2^)+(0.2000P)^2^] where P=(Fo^2^+2Fc^2^)/3'
_refine_ls_weighting_scheme calc
_refine_ls_wR_factor_gt 0.2929
_refine_ls_wR_factor_ref 0.3171
_reflns_number_gt 9670
_reflns_number_total 16534
_reflns_threshold_expression I>2\s(I)
_cod_data_source_file c2dt12410f.txt
_cod_data_source_block 110713a
_cod_original_sg_symbol_Hall -p_1
_cod_database_code 7018735

loop_
_symmetry_equiv_pos_as_xyz
'x, y, z'
'-x, -y, -z'

loop_
_atom_site_label
_atom_site_type_symbol
_atom_site_fract_x
_atom_site_fract_y
_atom_site_fract_z
_atom_site_U_iso_or_equiv
_atom_site_adp_type
_atom_site_occupancy
_atom_site_symmetry_multiplicity
_atom_site_calc_flag
_atom_site_refinement_flags
_atom_site_disorder_assembly
_atom_site_disorder_group
Y1 Y 0.52051(6) 0.32895(4) 0.51642(3) 0.0636(3) Uani 1 1 d U . .
O11 O 0.8259(3) 0.4923(3) 0.9417(2) 0.0577(10) Uani 1 1 d . . .
C11 C 0.7438(4) 0.5120(4) 0.8967(3) 0.0424(12) Uani 1 1 d . . .
C12 C 0.7418(4) 0.5986(4) 0.8734(3) 0.0469(13) Uani 1 1 d . A .
C13 C 0.6568(4) 0.6209(4) 0.8322(3) 0.0511(14) Uani 1 1 d . . .
H13 H 0.6542 0.6805 0.8168 0.061 Uiso 1 1 calc R . .
C14 C 0.5740(4) 0.5557(5) 0.8128(3) 0.0497(14) Uani 1 1 d . A .
S1 S 0.46411(13) 0.58435(15) 0.76163(8) 0.0653(5) Uani 1 1 d D . .
O12 O 0.3840(6) 0.5444(10) 0.7852(6) 0.114(4) Uani 0.606(5) 1 d PDU A 1
O13 O 0.4616(7) 0.6935(5) 0.7777(4) 0.081(3) Uani 0.606(5) 1 d PDU A 1
O14 O 0.4828(8) 0.5633(6) 0.6903(4) 0.072(3) Uani 0.606(5) 1 d PDU A 1
O12' O 0.4998(13) 0.6121(11) 0.7014(7) 0.084(5) Uani 0.394(5) 1 d PDU A 2
O13' O 0.4079(11) 0.4850(8) 0.7358(9) 0.096(5) Uani 0.394(5) 1 d PDU A 2
O14' O 0.4052(13) 0.6378(14) 0.8015(7) 0.123(7) Uani 0.394(5) 1 d PDU A 2
C15 C 0.5813(5) 0.4672(5) 0.8345(3) 0.0531(15) Uani 1 1 d . . .
H15 H 0.527 0.422 0.8203 0.064 Uiso 1 1 calc R A .
C16 C 0.6645(4) 0.4444(4) 0.8756(3) 0.0486(14) Uani 1 1 d . A .
C1 C 0.6703(5) 0.3468(4) 0.8987(3) 0.0546(15) Uani 1 1 d . . .
H1A H 0.6941 0.3546 0.9499 0.065 Uiso 1 1 calc R A .
H1B H 0.6013 0.3168 0.8918 0.065 Uiso 1 1 calc R . .
O21 O 1.0049(14) 0.5621(13) 0.9427(5) 0.055(2) Uani 0.606(5) 1 d PD A 1
C21 C 1.0019(9) 0.5913(8) 0.8796(5) 0.036(2) Uani 0.606(5) 1 d PDU A 1
C22 C 1.0859(8) 0.5731(8) 0.8415(4) 0.034(2) Uani 0.606(5) 1 d PD A 1
C23 C 1.0868(10) 0.6085(8) 0.7778(6) 0.048(4) Uani 0.606(5) 1 d PD A 1
H23 H 1.1431 0.5968 0.7515 0.058 Uiso 0.606(5) 1 calc PR A 1
C24 C 1.0082(10) 0.6602(10) 0.7512(6) 0.041(3) Uani 0.606(5) 1 d PD A 1
S2 S 1.0191(3) 0.7079(2) 0.67203(18) 0.0469(8) Uani 0.606(5) 1 d PD A 1
O22 O 1.009(2) 0.6279(18) 0.6095(13) 0.119(8) Uani 0.606(5) 1 d PU A 1
O23 O 0.9322(7) 0.7711(6) 0.6631(4) 0.066(2) Uani 0.606(5) 1 d PU A 1
O24 O 1.1195(7) 0.7601(7) 0.6832(5) 0.074(2) Uani 0.606(5) 1 d PU A 1
C25 C 0.9269(10) 0.6787(12) 0.7911(5) 0.036(3) Uani 0.606(5) 1 d PD A 1
H25 H 0.8745 0.7169 0.7754 0.043 Uiso 0.606(5) 1 calc PR A 1
C26 C 0.9216(14) 0.6419(16) 0.8537(9) 0.037(3) Uani 0.606(5) 1 d PD A 1
O21' O 1.004(2) 0.567(2) 0.9192(10) 0.055(2) Uani 0.394(5) 1 d PD A 2
C21' C 0.9981(15) 0.5999(14) 0.8568(9) 0.036(2) Uani 0.394(5) 1 d PDU A 2
C22' C 1.0743(13) 0.5723(13) 0.8140(7) 0.034(2) Uani 0.394(5) 1 d PD A 2
C23' C 1.0632(14) 0.6021(12) 0.7483(8) 0.043(5) Uani 0.394(5) 1 d PD A 2
H23' H 1.1128 0.5848 0.7169 0.052 Uiso 0.394(5) 1 calc PR A 2
C24' C 0.9844(17) 0.6555(17) 0.7255(10) 0.050(6) Uani 0.394(5) 1 d PD A 2
S2' S 0.9788(6) 0.6972(6) 0.6411(6) 0.083(2) Uani 0.394(5) 1 d PDU A 2
O22' O 0.8878(14) 0.7169(19) 0.6227(13) 0.124(6) Uani 0.394(5) 1 d PU A 2
O23' O 1.054(2) 0.7894(17) 0.6681(14) 0.143(7) Uani 0.394(5) 1 d PU A 2
O24' O 1.035(2) 0.633(3) 0.613(2) 0.098(8) Uani 0.394(5) 1 d PU A 2
C25' C 0.9076(17) 0.676(2) 0.7684(10) 0.036(3) Uani 0.394(5) 1 d PD A 2
H25' H 0.8501 0.7077 0.7519 0.043 Uiso 0.394(5) 1 calc PR A 2
C26' C 0.915(2) 0.650(3) 0.8355(15) 0.037(3) Uani 0.394(5) 1 d PD A 2
C2 C 0.8316(4) 0.6692(4) 0.8911(3) 0.0507(14) Uani 1 1 d . . .
H2A H 0.8096 0.7305 0.8792 0.061 Uiso 0.606(5) 1 calc PR A 1
H2B H 0.852 0.6775 0.9428 0.061 Uiso 0.606(5) 1 calc PR A 1
H2'A H 0.8637 0.6659 0.9395 0.061 Uiso 0.394(5) 1 d PR A 2
H2'B H 0.8071 0.7334 0.8905 0.061 Uiso 0.394(5) 1 d PR A 2
O31 O 1.050(2) 0.392(2) 0.9298(8) 0.054(3) Uani 0.606(5) 1 d PDU A 1
C31 C 1.0995(12) 0.3581(9) 0.8734(6) 0.044(3) Uani 0.606(5) 1 d PDU A 1
C32 C 1.0916(9) 0.2615(9) 0.8507(5) 0.048(3) Uani 0.606(5) 1 d PD A 1
C33 C 1.1458(7) 0.2199(8) 0.7969(5) 0.053(2) Uani 0.606(5) 1 d PD A 1
H33 H 1.1407 0.154 0.7818 0.063 Uiso 0.606(5) 1 calc PR A 1
C34 C 1.2076(8) 0.2769(6) 0.7657(6) 0.050(2) Uani 0.606(5) 1 d PD A 1
S3 S 1.2807(3) 0.2315(3) 0.69729(19) 0.0732(12) Uani 0.606(5) 1 d PD A 1
O32 O 1.2324(7) 0.2625(6) 0.6345(3) 0.077(3) Uani 0.606(5) 1 d PDU A 1
O33 O 1.3843(6) 0.2592(6) 0.7205(4) 0.106(4) Uani 0.606(5) 1 d PDU A 1
O34 O 1.2628(6) 0.1284(5) 0.6895(5) 0.082(3) Uani 0.606(5) 1 d PDU A 1
C35 C 1.2145(8) 0.3735(6) 0.7870(6) 0.049(3) Uani 0.606(5) 1 d PD A 1
H35 H 1.2551 0.4116 0.7638 0.059 Uiso 0.606(5) 1 calc PR A 1
C36 C 1.1626(8) 0.4147(7) 0.8419(6) 0.045(3) Uani 0.606(5) 1 d PD A 1
O31' O 1.055(4) 0.388(4) 0.9097(15) 0.054(3) Uani 0.394(5) 1 d PDU A 2
C31' C 1.094(2) 0.3500(15) 0.8489(10) 0.044(3) Uani 0.394(5) 1 d PDU A 2
C32' C 1.0770(15) 0.2527(15) 0.8292(8) 0.048(3) Uani 0.394(5) 1 d PD A 2
C33' C 1.1192(12) 0.2142(14) 0.7681(8) 0.053(2) Uani 0.394(5) 1 d PD A 2
H33' H 1.1129 0.1481 0.7536 0.063 Uiso 0.394(5) 1 calc PR A 2
C34' C 1.1699(13) 0.2682(10) 0.7278(11) 0.077(6) Uani 0.394(5) 1 d PDU A 2
S3' S 1.2154(6) 0.1983(6) 0.6579(5) 0.109(3) Uani 0.394(5) 1 d PDU A 2
O32' O 1.1422(9) 0.2052(11) 0.5999(7) 0.099(5) Uani 0.394(5) 1 d PDU A 2
O33' O 1.1989(14) 0.0980(10) 0.6769(11) 0.163(8) Uani 0.394(5) 1 d PDU A 2
O34' O 1.3156(8) 0.2104(11) 0.6497(6) 0.088(4) Uani 0.394(5) 1 d PDU A 2
C35' C 1.1837(12) 0.3634(11) 0.7512(8) 0.056(5) Uani 0.394(5) 1 d PD A 2
H35' H 1.2218 0.3997 0.725 0.067 Uiso 0.394(5) 1 calc PR A 2
C36' C 1.1447(13) 0.4088(12) 0.8109(7) 0.049(5) Uani 0.394(5) 1 d PD A 2
C3 C 1.1727(9) 0.5182(8) 0.8683(6) 0.049(2) Uani 0.606(5) 1 d PD A 1
H3A H 1.2363 0.5434 0.8541 0.058 Uiso 0.606(5) 1 calc PR A 1
H3B H 1.1786 0.5281 0.9208 0.058 Uiso 0.606(5) 1 calc PR A 1
C3' C 1.1631(14) 0.5140(12) 0.8342(9) 0.049(2) Uani 0.394(5) 1 d PD A 2
H3'A H 1.1793 0.5261 0.8864 0.058 Uiso 0.394(5) 1 calc PR A 2
H3'B H 1.2229 0.5349 0.813 0.058 Uiso 0.394(5) 1 calc PR A 2
O41 O 0.8709(4) 0.3145(4) 0.9546(2) 0.0685(13) Uani 1 1 d . A .
C41 C 0.8394(5) 0.2700(4) 0.8871(3) 0.0490(14) Uani 1 1 d . . .
C42 C 0.7405(4) 0.2820(4) 0.8583(3) 0.0460(13) Uani 1 1 d . A .
C43 C 0.7058(4) 0.2320(4) 0.7931(3) 0.0417(11) Uani 1 1 d . . .
H43 H 0.6383 0.239 0.7734 0.05 Uiso 1 1 calc R A .
C44 C 0.7679(4) 0.1717(4) 0.7560(3) 0.0447(12) Uani 1 1 d . A .
S4 S 0.72963(14) 0.11008(11) 0.67090(8) 0.0599(5) Uani 1 1 d . . .
O42 O 0.7802(4) 0.1591(5) 0.6222(2) 0.0891(18) Uani 1 1 d . A .
O43 O 0.7656(7) 0.0163(4) 0.6711(3) 0.127(3) Uani 1 1 d . A .
O44 O 0.6215(3) 0.1152(3) 0.6592(2) 0.0555(11) Uani 1 1 d . A .
C45 C 0.8682(5) 0.1621(4) 0.7843(3) 0.0499(13) Uani 1 1 d . . .
H45 H 0.9117 0.1221 0.7584 0.06 Uiso 1 1 calc R A .
C46 C 0.9036(5) 0.2113(4) 0.8506(3) 0.0511(14) Uani 1 1 d . A .
C4 C 1.0158(5) 0.2001(4) 0.8798(4) 0.0651(18) Uani 1 1 d D . .
H4A H 1.0227 0.216 0.932 0.078 Uiso 0.606(5) 1 calc PR A 1
H4B H 1.0329 0.1336 0.8678 0.078 Uiso 0.606(5) 1 calc PR A 1
H4'A H 1.0324 0.1331 0.8761 0.078 Uiso 0.394(5) 1 d PR A 2
H4'B H 1.0299 0.2303 0.9298 0.078 Uiso 0.394(5) 1 d PR A 2
N91 N 0.8948(5) 0.3849(5) 0.6564(5) 0.091(2) Uani 1 1 d U . .
C92 C 0.8595(7) 0.4494(6) 0.6193(4) 0.083(2) Uani 1 1 d U . .
H92 H 0.8821 0.4617 0.5761 0.099 Uiso 1 1 calc R . .
N93 N 0.7866(4) 0.4945(3) 0.6523(2) 0.0548(12) Uani 1 1 d U . .
C94 C 0.7824(6) 0.4563(4) 0.7123(3) 0.0604(16) Uani 1 1 d U . .
H94 H 0.7388 0.4753 0.7476 0.072 Uiso 1 1 calc R . .
C95 C 0.8470(5) 0.3897(5) 0.7145(4) 0.0704(19) Uani 1 1 d U . .
H95 H 0.8579 0.3518 0.7508 0.085 Uiso 1 1 calc R . .
C96 C 0.9748(10) 0.3187(9) 0.6398(9) 0.160(5) Uani 1 1 d U . .
H96A H 0.9692 0.266 0.6662 0.24 Uiso 1 1 calc R . .
H96B H 1.0414 0.3509 0.6533 0.24 Uiso 1 1 calc R . .
H96C H 0.9669 0.2951 0.5889 0.24 Uiso 1 1 calc R . .
C97 C 0.7286(8) 0.5711(5) 0.6301(4) 0.090(3) Uani 1 1 d U . .
H97A H 0.7117 0.612 0.6731 0.108 Uiso 1 1 calc R . .
H97B H 0.7728 0.6089 0.6057 0.108 Uiso 1 1 calc R . .
C98 C 0.6355(7) 0.5463(5) 0.5840(3) 0.0693(19) Uani 1 1 d U . .
O98 O 0.6063(5) 0.4626(3) 0.5715(2) 0.0810(15) Uani 1 1 d U . .
O99 O 0.5920(5) 0.6155(4) 0.5600(3) 0.0849(16) Uani 1 1 d . . .
P1 P 0.68813(10) 0.96767(8) 0.94470(7) 0.0334(3) Uani 1 1 d . . .
C111 C 0.6421(4) 0.8599(3) 0.9694(3) 0.0342(10) Uani 1 1 d . . .
C112 C 0.5515(4) 0.8167(3) 0.9404(2) 0.0330(10) Uani 1 1 d . . .
H112 H 0.5093 0.8454 0.9075 0.04 Uiso 1 1 calc R . .
C113 C 0.5199(4) 0.7312(3) 0.9583(3) 0.0381(11) Uani 1 1 d . . .
H113 H 0.457 0.7016 0.9375 0.046 Uiso 1 1 calc R . .
C114 C 0.5814(4) 0.6898(3) 1.0070(3) 0.0361(11) Uani 1 1 d . . .
C115 C 0.6724(4) 0.7335(3) 1.0380(3) 0.0421(12) Uani 1 1 d . . .
H115 H 0.7142 0.7055 1.0717 0.05 Uiso 1 1 calc R . .
C116 C 0.7017(4) 0.8183(4) 1.0196(3) 0.0431(12) Uani 1 1 d . . .
H116 H 0.7636 0.849 1.0414 0.052 Uiso 1 1 calc R . .
O117 O 0.5450(3) 0.6069(2) 1.0206(2) 0.0439(8) Uani 1 1 d . . .
C117 C 0.6133(4) 0.5552(4) 1.0635(3) 0.0454(12) Uani 1 1 d . . .
H11A H 0.6755 0.5434 1.0408 0.068 Uiso 1 1 calc R . .
H11B H 0.5802 0.4952 1.0681 0.068 Uiso 1 1 calc R . .
H11C H 0.6302 0.5921 1.1107 0.068 Uiso 1 1 calc R . .
C121 C 0.7110(4) 1.0554(3) 1.0220(3) 0.0349(10) Uani 1 1 d . . .
C122 C 0.6786(4) 1.0431(4) 1.0864(3) 0.0412(11) Uani 1 1 d . . .
H122 H 0.6445 0.986 1.0909 0.049 Uiso 1 1 calc R . .
C123 C 0.6957(4) 1.1144(4) 1.1451(3) 0.0503(13) Uani 1 1 d . . .
H123 H 0.674 1.1054 1.1893 0.06 Uiso 1 1 calc R . .
C124 C 0.7448(4) 1.1990(4) 1.1381(3) 0.0478(13) Uani 1 1 d . . .
H124 H 0.7565 1.248 1.1774 0.057 Uiso 1 1 calc R . .
C125 C 0.7762(4) 1.2105(3) 1.0733(3) 0.0462(13) Uani 1 1 d . . .
H125 H 0.8086 1.2683 1.0685 0.055 Uiso 1 1 calc R . .
C126 C 0.7616(4) 1.1406(3) 1.0156(3) 0.0390(11) Uani 1 1 d . . .
H126 H 0.7854 1.1494 0.972 0.047 Uiso 1 1 calc R . .
C131 C 0.5976(4) 1.0062(3) 0.8807(3) 0.0356(10) Uani 1 1 d . . .
C132 C 0.5561(4) 1.0945(3) 0.8930(3) 0.0366(11) Uani 1 1 d . . .
H132 H 0.5742 1.1345 0.9368 0.044 Uiso 1 1 calc R . .
C133 C 0.4886(4) 1.1237(4) 0.8415(3) 0.0435(12) Uani 1 1 d . . .
H133 H 0.4598 1.1834 0.8504 0.052 Uiso 1 1 calc R . .
C134 C 0.4630(5) 1.0670(4) 0.7777(3) 0.0519(14) Uani 1 1 d . . .
H134 H 0.4171 1.0882 0.7427 0.062 Uiso 1 1 calc R . .
C135 C 0.5030(5) 0.9795(5) 0.7638(3) 0.0574(16) Uani 1 1 d . . .
H135 H 0.4846 0.9406 0.7195 0.069 Uiso 1 1 calc R . .
C136 C 0.5720(5) 0.9479(4) 0.8159(3) 0.0494(14) Uani 1 1 d . . .
H136 H 0.6003 0.888 0.8069 0.059 Uiso 1 1 calc R . .
C141 C 0.8069(4) 0.9489(3) 0.9077(3) 0.0381(11) Uani 1 1 d . . .
C142 C 0.8150(5) 0.9503(4) 0.8355(3) 0.0492(14) Uani 1 1 d . . .
H142 H 0.7586 0.9647 0.8049 0.059 Uiso 1 1 calc R . .
C143 C 0.9069(5) 0.9302(4) 0.8100(4) 0.0568(15) Uani 1 1 d . . .
H143 H 0.9136 0.9321 0.7615 0.068 Uiso 1 1 calc R . .
C144 C 0.9894(5) 0.9072(4) 0.8536(4) 0.0542(15) Uani 1 1 d . . .
H144 H 1.0517 0.8933 0.8348 0.065 Uiso 1 1 calc R . .
C145 C 0.9814(5) 0.9044(6) 0.9233(4) 0.0673(19) Uani 1 1 d . . .
H145 H 1.0375 0.8873 0.9529 0.081 Uiso 1 1 calc R . .
C146 C 0.8903(4) 0.9269(5) 0.9515(3) 0.0582(16) Uani 1 1 d . . .
H146 H 0.8855 0.9271 1.0005 0.07 Uiso 1 1 calc R . .
O1 O 0.4832(4) 0.9830(3) 0.5675(2) 0.0690(12) Uani 1 1 d . . .
O2 O 0.3510(4) 0.2288(4) 0.2860(3) 0.0841(15) Uani 1 1 d . . .
O3 O 0.3512(7) 0.7921(4) 0.6910(3) 0.118(2) Uani 1 1 d . . .
O4 O 0.8143(6) 0.4562(6) 0.4476(4) 0.127(3) Uani 1 1 d D . .
O5 O 0.7495(7) 0.8424(5) 0.5997(6) 0.171(4) Uani 1 1 d . . .
O6 O 0.2687(8) 0.9898(7) 0.5686(8) 0.103(4) Uani 0.5 1 d P . .
O7 O 0.8650(7) 1.0024(10) 0.5443(6) 0.095(4) Uani 0.5 1 d P . .
O8 O 0.8266(10) 0.1910(9) 0.4478(7) 0.101(4) Uiso 0.5 1 d P . .
O9 O 0.8923(15) 0.6396(14) 0.4886(11) 0.155(6) Uiso 0.5 1 d P . .
O101 O 0.6860(5) 0.2673(4) 0.5333(3) 0.0903(17) Uani 1 1 d . . .
O102 O 0.5427(5) 0.2788(4) 0.6293(3) 0.0957(19) Uani 1 1 d U . .
O103 O 0.3854(6) 0.2179(4) 0.5172(3) 0.110(2) Uani 1 1 d U . .
O104 O 0.5172(6) 0.2038(3) 0.4202(2) 0.0947(19) Uani 1 1 d U . .
O105 O 0.6182(5) 0.3758(3) 0.4296(2) 0.0760(14) Uani 1 1 d . . .
O106 O 0.4046(4) 0.4068(3) 0.5909(3) 0.0768(14) Uani 1 1 d . . .

loop_
_atom_site_aniso_label
_atom_site_aniso_U_11
_atom_site_aniso_U_22
_atom_site_aniso_U_33
_atom_site_aniso_U_23
_atom_site_aniso_U_13
_atom_site_aniso_U_12
Y1 0.1308(7) 0.0273(3) 0.0317(3) 0.0017(2) 0.0053(3) 0.0139(3)
O11 0.057(3) 0.055(2) 0.057(2) -0.0057(19) 0.010(2) -0.002(2)
C11 0.044(3) 0.044(3) 0.038(3) -0.007(2) 0.017(2) -0.001(2)
C12 0.041(3) 0.051(3) 0.044(3) -0.016(2) 0.018(2) 0.003(2)
C13 0.053(3) 0.057(3) 0.045(3) -0.003(2) 0.025(3) 0.007(3)
C14 0.044(3) 0.076(4) 0.032(3) 0.004(2) 0.023(2) -0.003(3)
S1 0.0558(9) 0.1054(14) 0.0356(7) 0.0097(8) 0.0118(7) -0.0032(9)
O12 0.055(5) 0.212(12) 0.092(7) 0.088(8) -0.003(5) -0.032(7)
O13 0.077(6) 0.071(5) 0.074(5) -0.034(4) -0.026(4) 0.034(4)
O14 0.136(8) 0.052(5) 0.025(3) -0.002(3) 0.010(4) 0.005(5)
O12' 0.115(10) 0.082(10) 0.055(8) 0.024(7) -0.004(7) -0.026(9)
O13' 0.069(8) 0.081(9) 0.141(12) 0.052(9) -0.024(8) -0.023(7)
O14' 0.093(11) 0.167(14) 0.090(10) -0.030(10) -0.018(9) 0.058(11)
C15 0.048(3) 0.068(4) 0.043(3) -0.001(3) 0.023(3) -0.009(3)
C16 0.051(3) 0.058(3) 0.037(3) -0.007(2) 0.027(3) -0.006(3)
C1 0.057(4) 0.056(4) 0.051(3) 0.000(3) 0.025(3) -0.011(3)
O21 0.058(3) 0.075(4) 0.037(7) 0.025(6) 0.007(7) 0.011(3)
C21 0.047(3) 0.031(3) 0.035(7) 0.026(5) 0.008(5) -0.003(3)
C22 0.038(4) 0.037(3) 0.030(6) 0.006(5) 0.010(5) -0.008(3)
C23 0.030(6) 0.034(6) 0.074(10) -0.013(7) 0.009(6) -0.010(4)
C24 0.060(8) 0.025(5) 0.038(7) 0.005(5) 0.014(6) -0.007(5)
S2 0.054(2) 0.0449(15) 0.0446(16) 0.0094(12) 0.0183(13) -0.0026(14)
O22 0.185(16) 0.073(9) 0.094(9) -0.021(7) 0.048(11) 0.003(11)
O23 0.084(6) 0.064(5) 0.057(4) 0.017(4) 0.028(4) 0.013(4)
O24 0.072(5) 0.078(6) 0.079(5) 0.035(4) 0.015(4) -0.012(4)
C25 0.037(6) 0.021(3) 0.046(9) 0.003(7) -0.003(5) 0.000(4)
C26 0.048(4) 0.022(5) 0.044(9) 0.008(6) 0.013(6) 0.000(3)
O21' 0.058(3) 0.075(4) 0.037(7) 0.025(6) 0.007(7) 0.011(3)
C21' 0.047(3) 0.031(3) 0.035(7) 0.026(5) 0.008(5) -0.003(3)
C22' 0.038(4) 0.037(3) 0.030(6) 0.006(5) 0.010(5) -0.008(3)
C23' 0.041(12) 0.023(7) 0.066(13) -0.006(8) 0.029(10) -0.003(7)
C24' 0.071(14) 0.034(9) 0.046(13) 0.008(10) 0.004(10) 0.003(9)
S2' 0.073(5) 0.087(5) 0.111(6) 0.066(5) 0.033(4) 0.015(4)
O22' 0.085(10) 0.180(15) 0.140(13) 0.101(12) 0.052(10) 0.028(11)
O23' 0.146(15) 0.133(13) 0.167(14) 0.079(12) 0.031(13) -0.030(12)
O24' 0.092(12) 0.086(14) 0.128(15) 0.041(12) 0.027(11) 0.016(10)
C25' 0.037(6) 0.021(3) 0.046(9) 0.003(7) -0.003(5) 0.000(4)
C26' 0.048(4) 0.022(5) 0.044(9) 0.008(6) 0.013(6) 0.000(3)
C2 0.050(3) 0.037(3) 0.060(3) -0.013(2) 0.018(3) 0.004(2)
O31 0.061(4) 0.051(3) 0.048(10) 0.004(9) 0.004(9) -0.011(3)
C31 0.033(4) 0.045(4) 0.049(10) -0.004(6) 0.003(6) 0.008(3)
C32 0.035(5) 0.045(4) 0.061(8) 0.007(5) -0.013(5) 0.002(3)
C33 0.049(7) 0.049(4) 0.055(7) 0.004(6) -0.011(5) 0.024(5)
C34 0.042(6) 0.051(6) 0.060(6) 0.018(5) 0.006(5) 0.018(4)
S3 0.074(2) 0.080(2) 0.070(2) 0.0183(16) 0.0126(18) 0.0427(18)
O32 0.111(7) 0.099(6) 0.030(3) 0.017(4) 0.016(4) 0.087(6)
O33 0.129(8) 0.136(8) 0.077(6) 0.048(5) 0.053(5) 0.103(7)
O34 0.068(5) 0.075(6) 0.096(6) -0.009(5) 0.003(5) 0.047(4)
C35 0.037(6) 0.053(6) 0.063(7) 0.021(5) 0.010(5) 0.015(5)
C36 0.031(6) 0.035(5) 0.072(8) 0.023(6) 0.001(6) 0.007(4)
O31' 0.061(4) 0.051(3) 0.048(10) 0.004(9) 0.004(9) -0.011(3)
C31' 0.033(4) 0.045(4) 0.049(10) -0.004(6) 0.003(6) 0.008(3)
C32' 0.035(5) 0.045(4) 0.061(8) 0.007(5) -0.013(5) 0.002(3)
C33' 0.049(7) 0.049(4) 0.055(7) 0.004(6) -0.011(5) 0.024(5)
C34' 0.035(8) 0.109(13) 0.076(11) -0.024(10) 0.004(8) 0.018(9)
S3' 0.093(5) 0.119(6) 0.109(5) -0.026(4) 0.035(4) 0.028(4)
O32' 0.098(9) 0.126(10) 0.080(8) 0.016(7) 0.030(7) 0.054(8)
O33' 0.168(13) 0.144(12) 0.178(13) 0.031(11) 0.015(12) 0.024(11)
O34' 0.088(8) 0.130(9) 0.062(7) 0.026(6) 0.060(6) 0.037(7)
C35' 0.033(9) 0.094(14) 0.037(9) -0.004(9) 0.009(7) -0.001(8)
C36' 0.028(9) 0.075(12) 0.047(10) 0.021(9) -0.008(8) 0.008(8)
C3 0.039(4) 0.056(4) 0.054(7) 0.014(6) 0.011(6) -0.004(3)
C3' 0.039(4) 0.056(4) 0.054(7) 0.014(6) 0.011(6) -0.004(3)
O41 0.073(3) 0.081(3) 0.046(2) 0.000(2) 0.001(2) -0.013(2)
C41 0.058(4) 0.050(3) 0.040(3) 0.014(2) 0.005(3) -0.008(3)
C42 0.051(3) 0.043(3) 0.047(3) 0.007(2) 0.022(3) -0.010(2)
C43 0.043(3) 0.043(3) 0.041(3) 0.009(2) 0.012(2) 0.000(2)
C44 0.055(3) 0.040(3) 0.042(3) 0.011(2) 0.010(2) 0.004(2)
S4 0.0830(12) 0.0550(9) 0.0406(7) 0.0016(6) 0.0033(7) 0.0296(8)
O42 0.067(3) 0.158(6) 0.048(3) 0.022(3) 0.019(2) 0.030(3)
O43 0.227(8) 0.072(4) 0.063(3) -0.019(3) -0.043(4) 0.078(4)
O44 0.076(3) 0.044(2) 0.043(2) 0.0007(17) 0.0047(19) -0.014(2)
C45 0.052(3) 0.043(3) 0.058(3) 0.018(3) 0.008(3) 0.008(2)
C46 0.054(3) 0.042(3) 0.058(3) 0.018(3) -0.002(3) -0.003(3)
C4 0.056(4) 0.041(3) 0.097(5) 0.017(3) -0.007(4) 0.003(3)
N91 0.079(4) 0.065(4) 0.146(6) 0.033(4) 0.067(4) 0.021(3)
C92 0.119(6) 0.072(5) 0.069(4) 0.012(3) 0.064(4) 0.005(4)
N93 0.092(4) 0.034(2) 0.040(2) 0.0030(18) 0.016(2) 0.010(2)
C94 0.088(5) 0.054(3) 0.044(3) 0.007(3) 0.030(3) 0.001(3)
C95 0.067(4) 0.063(4) 0.093(5) 0.040(4) 0.024(4) 0.005(3)
C96 0.119(8) 0.126(9) 0.261(13) 0.040(9) 0.110(8) 0.052(7)
C97 0.153(7) 0.037(3) 0.073(4) 0.005(3) -0.026(5) 0.017(4)
C98 0.130(6) 0.044(3) 0.031(3) 0.001(2) 0.005(3) 0.004(4)
O98 0.131(4) 0.054(3) 0.053(3) -0.010(2) 0.014(3) 0.001(3)
O99 0.133(5) 0.065(3) 0.057(3) 0.025(2) -0.005(3) 0.006(3)
P1 0.0396(7) 0.0199(5) 0.0417(7) 0.0003(5) 0.0156(5) 0.0015(5)
C111 0.038(3) 0.024(2) 0.043(3) 0.0028(18) 0.018(2) 0.0021(19)
C112 0.042(3) 0.021(2) 0.035(2) -0.0045(17) 0.014(2) 0.0050(18)
C113 0.039(3) 0.027(2) 0.047(3) -0.002(2) 0.014(2) 0.001(2)
C114 0.048(3) 0.021(2) 0.044(3) 0.0038(18) 0.025(2) 0.0053(19)
C115 0.041(3) 0.030(2) 0.059(3) 0.014(2) 0.013(2) 0.006(2)
C116 0.039(3) 0.032(2) 0.059(3) 0.008(2) 0.006(2) -0.001(2)
O117 0.048(2) 0.0265(17) 0.061(2) 0.0084(15) 0.0214(17) 0.0021(15)
C117 0.054(3) 0.031(3) 0.056(3) 0.013(2) 0.020(3) 0.008(2)
C121 0.038(3) 0.024(2) 0.042(3) 0.0006(18) 0.006(2) 0.0040(18)
C122 0.045(3) 0.036(3) 0.043(3) 0.001(2) 0.012(2) -0.001(2)
C123 0.052(3) 0.050(3) 0.047(3) -0.002(2) 0.015(3) -0.004(3)
C124 0.045(3) 0.040(3) 0.055(3) -0.008(2) 0.011(3) 0.004(2)
C125 0.047(3) 0.025(2) 0.065(3) -0.003(2) 0.010(3) -0.003(2)
C126 0.047(3) 0.025(2) 0.045(3) 0.0005(19) 0.011(2) 0.001(2)
C131 0.041(3) 0.027(2) 0.041(2) 0.0030(19) 0.015(2) 0.0001(19)
C132 0.036(3) 0.030(2) 0.044(3) -0.001(2) 0.015(2) -0.0036(19)
C133 0.040(3) 0.041(3) 0.054(3) 0.015(2) 0.019(2) 0.001(2)
C134 0.062(4) 0.054(3) 0.042(3) 0.017(3) 0.009(3) -0.006(3)
C135 0.081(4) 0.056(4) 0.035(3) 0.007(2) 0.012(3) -0.018(3)
C136 0.073(4) 0.034(3) 0.041(3) 0.002(2) 0.014(3) -0.004(3)
C141 0.039(3) 0.019(2) 0.057(3) 0.001(2) 0.016(2) 0.0008(18)
C142 0.055(3) 0.039(3) 0.065(4) 0.025(3) 0.034(3) 0.019(2)
C143 0.066(4) 0.047(3) 0.067(4) 0.015(3) 0.031(3) 0.023(3)
C144 0.047(3) 0.037(3) 0.080(4) -0.002(3) 0.032(3) 0.000(2)
C145 0.032(3) 0.088(5) 0.080(5) 0.009(4) 0.005(3) 0.001(3)
C146 0.038(3) 0.079(4) 0.057(3) 0.004(3) 0.009(3) -0.008(3)
O1 0.103(4) 0.041(2) 0.062(3) 0.0008(19) 0.015(2) -0.005(2)
O2 0.099(4) 0.073(3) 0.075(3) -0.016(3) 0.022(3) 0.013(3)
O3 0.209(8) 0.080(4) 0.060(3) -0.014(3) 0.029(4) 0.006(4)
O4 0.148(6) 0.147(7) 0.101(5) 0.031(5) 0.055(4) 0.019(5)
O5 0.172(8) 0.084(5) 0.220(10) -0.067(6) -0.032(7) 0.038(5)
O6 0.067(6) 0.049(6) 0.197(13) -0.008(7) 0.071(8) 0.004(5)
O7 0.043(5) 0.161(12) 0.076(7) -0.005(7) 0.015(5) 0.005(6)
O101 0.133(5) 0.084(4) 0.065(3) 0.024(3) 0.036(3) 0.036(3)
O102 0.130(5) 0.114(4) 0.060(3) 0.040(3) 0.037(3) 0.062(4)
O103 0.201(7) 0.057(3) 0.071(3) -0.005(3) 0.042(4) -0.025(4)
O104 0.189(6) 0.042(3) 0.049(3) -0.010(2) 0.014(3) 0.019(3)
O105 0.134(5) 0.048(2) 0.048(2) 0.0085(19) 0.015(3) 0.013(3)
O106 0.111(4) 0.047(3) 0.067(3) -0.004(2) -0.002(3) 0.023(3)

loop_
_atom_type_symbol
_atom_type_description
_atom_type_scat_dispersion_real
_atom_type_scat_dispersion_imag
_atom_type_scat_source
C C 0.0033 0.0016 'International Tables Vol C Tables 4.2.6.8 and 6.1.1.4'
H H 0 0 'International Tables Vol C Tables 4.2.6.8 and 6.1.1.4'
N N 0.0061 0.0033 'International Tables Vol C Tables 4.2.6.8 and 6.1.1.4'
O O 0.0106 0.006 'International Tables Vol C Tables 4.2.6.8 and 6.1.1.4'
P P 0.1023 0.0942 'International Tables Vol C Tables 4.2.6.8 and 6.1.1.4'
S S 0.1246 0.1234 'International Tables Vol C Tables 4.2.6.8 and 6.1.1.4'
Y Y -2.7962 3.5667 'International Tables Vol C Tables 4.2.6.8 and 6.1.1.4'

loop_
_exptl_crystal_face_index_h
_exptl_crystal_face_index_k
_exptl_crystal_face_index_l
_exptl_crystal_face_perp_dist
2 2 -1 0.1937
-1 1 0 0.2454
-1 -1 0 0.3041
-13 -10 -8 0.2638
1 0 0 0.2523
0 -1 -2 0.3289
0 0 1 0.4472
0 0 -1 0.3493
-17 -6 12 0.3674
6 16 -18 0.2395
2 0 -1 0.2578
-13 15 4 0.2586
0 1 0 0.2763
3 -2 0 0.4185
-2 -20 5 0.4739

loop_
_geom_angle_atom_site_label_1
_geom_angle_atom_site_label_2
_geom_angle_atom_site_label_3
_geom_angle
_geom_angle_site_symmetry_1
_geom_angle_site_symmetry_3
O99 Y1 O98 101.7(2) 2_666 .
O99 Y1 O103 82.2(2) 2_666 .
O98 Y1 O103 147.1(2) . .
O99 Y1 O104 81.3(2) 2_666 .
O98 Y1 O104 144.3(2) . .
O103 Y1 O104 68.5(2) . .
O99 Y1 O105 75.4(2) 2_666 .
O98 Y1 O105 75.41(17) . .
O103 Y1 O105 135.98(18) . .
O104 Y1 O105 71.01(19) . .
O99 Y1 O102 143.6(2) 2_666 .
O98 Y1 O102 85.3(2) . .
O103 Y1 O102 73.9(2) . .
O104 Y1 O102 113.4(2) . .
O105 Y1 O102 140.1(2) . .
O99 Y1 O106 76.71(19) 2_666 .
O98 Y1 O106 75.32(19) . .
O103 Y1 O106 73.9(2) . .
O104 Y1 O106 138.4(2) . .
O105 Y1 O106 133.94(17) . .
O102 Y1 O106 70.59(17) . .
O99 Y1 O101 145.1(2) 2_666 .
O98 Y1 O101 81.4(2) . .
O103 Y1 O101 114.1(2) . .
O104 Y1 O101 77.1(2) . .
O105 Y1 O101 71.86(18) . .
O102 Y1 O101 70.96(18) . .
O106 Y1 O101 136.18(17) . .
O11 C11 C12 119.1(5) . .
O11 C11 C16 119.5(5) . .
C12 C11 C16 121.4(5) . .
C13 C12 C11 119.2(5) . .
C13 C12 C2 119.2(6) . .
C11 C12 C2 121.6(5) . .
C12 C13 C14 120.4(6) . .
C12 C13 H13 119.8 . .
C14 C13 H13 119.8 . .
C15 C14 C13 118.5(6) . .
C15 C14 S1 120.8(5) . .
C13 C14 S1 120.7(5) . .
O14' S1 O12' 122.2(9) . .
O12 S1 O14 120.9(6) . .
O12 S1 O13 110.5(6) . .
O14 S1 O13 105.7(5) . .
O14' S1 O13' 108.6(8) . .
O12' S1 O13' 106.0(7) . .
O14' S1 C14 111.0(7) . .
O12 S1 C14 107.2(5) . .
O12' S1 C14 104.7(8) . .
O14 S1 C14 106.5(5) . .
O13 S1 C14 104.9(4) . .
O13' S1 C14 102.5(6) . .
C16 C15 C14 121.8(5) . .
C16 C15 H15 119.1 . .
C14 C15 H15 119.1 . .
C15 C16 C11 118.6(6) . .
C15 C16 C1 120.6(5) . .
C11 C16 C1 120.8(6) . .
C42 C1 C16 113.6(4) . .
C42 C1 H1A 108.9 . .
C16 C1 H1A 108.9 . .
C42 C1 H1B 108.8 . .
C16 C1 H1B 108.9 . .
H1A C1 H1B 107.7 . .
O21 C21 C26 122.0(11) . .
O21 C21 C22 117.1(10) . .
C26 C21 C22 120.8(9) . .
C23 C22 C21 117.7(9) . .
C23 C22 C3 120.8(9) . .
C21 C22 C3 121.5(8) . .
C22 C23 C24 122.7(12) . .
C22 C23 H23 118.7 . .
C24 C23 H23 118.7 . .
C23 C24 C25 118.2(12) . .
C23 C24 S2 119.5(10) . .
C25 C24 S2 122.2(10) . .
O24 S2 O23 112.5(6) . .
O24 S2 O22 114.0(11) . .
O23 S2 O22 108.5(12) . .
O24 S2 C24 105.7(6) . .
O23 S2 C24 107.1(5) . .
O22 S2 C24 108.9(13) . .
C26 C25 C24 120.8(14) . .
C26 C25 H25 119.6 . .
C24 C25 H25 119.6 . .
C25 C26 C21 119.7(13) . .
C25 C26 C2 114.7(10) . .
C21 C26 C2 125.3(10) . .
O21' C21' C26' 120(2) . .
O21' C21' C22' 115.6(18) . .
C26' C21' C22' 123.8(18) . .
C23' C22' C21' 114.5(15) . .
C23' C22' C3' 120.4(15) . .
C21' C22' C3' 125.1(14) . .
C24' C23' C22' 124.2(18) . .
C24' C23' H23' 117.9 . .
C22' C23' H23' 117.9 . .
C25' C24' C23' 119(2) . .
C25' C24' S2' 119.6(15) . .
C23' C24' S2' 121.7(16) . .
O22' S2' O24' 130(2) . .
O22' S2' O23' 113.4(17) . .
O24' S2' O23' 106(2) . .
O22' S2' C24' 109.0(11) . .
O24' S2' C24' 95(2) . .
O23' S2' C24' 96.3(13) . .
C24' C25' C26' 120(2) . .
C24' C25' H25' 120 . .
C26' C25' H25' 120 . .
C25' C26' C21' 118(2) . .
C25' C26' C2 125.5(17) . .
C21' C26' C2 116.0(17) . .
C26 C2 C12 114.4(11) . .
C12 C2 C26' 112.0(16) . .
C26 C2 H2A 108.7 . .
C12 C2 H2A 108.7 . .
C26 C2 H2B 108.7 . .
C12 C2 H2B 108.7 . .
H2A C2 H2B 107.6 . .
C12 C2 H2'A 109.3 . .
C26' C2 H2'A 109.5 . .
C12 C2 H2'B 109.3 . .
C26' C2 H2'B 108.8 . .
H2'A C2 H2'B 107.9 . .
O31 C31 C32 117.0(17) . .
O31 C31 C36 122.9(17) . .
C32 C31 C36 119.9(12) . .
C33 C32 C31 121.0(12) . .
C33 C32 C4 118.3(10) . .
C31 C32 C4 120.5(10) . .
C34 C33 C32 118.5(11) . .
C34 C33 H33 120.7 . .
C32 C33 H33 120.7 . .
C33 C34 C35 120.9(10) . .
C33 C34 S3 122.3(8) . .
C35 C34 S3 116.8(7) . .
O33 S3 O32 119.2(6) . .
O33 S3 O34 112.0(4) . .
O32 S3 O34 107.8(5) . .
O33 S3 C34 107.6(5) . .
O32 S3 C34 104.8(5) . .
O34 S3 C34 104.2(5) . .
C36 C35 C34 120.7(9) . .
C36 C35 H35 119.7 . .
C34 C35 H35 119.7 . .
C35 C36 C31 119.0(10) . .
C35 C36 C3 121.7(9) . .
C31 C36 C3 119.3(10) . .
O31' C31' C36' 119(3) . .
O31' C31' C32' 116(3) . .
C36' C31' C32' 125(2) . .
C33' C32' C31' 115.1(18) . .
C33' C32' C4 128.4(16) . .
C31' C32' C4 116.5(14) . .
C34' C33' C32' 122.8(17) . .
C34' C33' H33' 118.6 . .
C32' C33' H33' 118.6 . .
C35' C34' C33' 118.3(17) . .
C35' C34' S3' 130.6(13) . .
C33' C34' S3' 110.8(12) . .
O34' S3' O32' 118.7(9) . .
O34' S3' O33' 107.7(8) . .
O32' S3' O33' 106.0(9) . .
O34' S3' C34' 117.1(10) . .
O32' S3' C34' 103.5(10) . .
O33' S3' C34' 102.1(10) . .
C34' C35' C36' 123.4(16) . .
C34' C35' H35' 118.3 . .
C36' C35' H35' 118.3 . .
C35' C36' C31' 115.2(18) . .
C35' C36' C3' 120.9(15) . .
C31' C36' C3' 123.8(15) . .
C36 C3 C22 114.3(9) . .
C36 C3 H3A 108.7 . .
C22 C3 H3A 108.7 . .
C36 C3 H3B 108.7 . .
C22 C3 H3B 108.7 . .
H3A C3 H3B 107.6 . .
C22' C3' C36' 114.3(15) . .
C22' C3' H3'A 108.7 . .
C36' C3' H3'A 108.7 . .
C22' C3' H3'B 108.7 . .
C36' C3' H3'B 108.7 . .
H3'A C3' H3'B 107.6 . .
O41 C41 C46 120.1(6) . .
O41 C41 C42 118.5(6) . .
C46 C41 C42 121.3(5) . .
C43 C42 C41 118.9(5) . .
C43 C42 C1 120.0(5) . .
C41 C42 C1 121.1(5) . .
C42 C43 C44 120.9(5) . .
C42 C43 H43 119.6 . .
C44 C43 H43 119.6 . .
C43 C44 C45 119.9(5) . .
C43 C44 S4 122.9(4) . .
C45 C44 S4 117.1(4) . .
O44 S4 O43 114.8(4) . .
O44 S4 O42 111.5(3) . .
O43 S4 O42 111.4(4) . .
O44 S4 C44 106.9(3) . .
O43 S4 C44 105.9(3) . .
O42 S4 C44 105.8(3) . .
C46 C45 C44 119.6(6) . .
C46 C45 H45 120.2 . .
C44 C45 H45 120.2 . .
C41 C46 C45 119.3(5) . .
C41 C46 C4 122.5(6) . .
C45 C46 C4 118.1(6) . .
C32 C4 C46 113.7(7) . .
C46 C4 C32' 102.4(9) . .
C32 C4 H4A 108.8 . .
C46 C4 H4A 108.8 . .
C32 C4 H4B 108.8 . .
C46 C4 H4B 108.8 . .
H4A C4 H4B 107.7 . .
C32' C4 H4'A 111.4 . .
C46 C4 H4'A 111.2 . .
C46 C4 H4'B 111.2 . .
C32' C4 H4'B 111.3 . .
H4'A C4 H4'B 109.2 . .
C92 N91 C95 108.5(6) . .
C92 N91 C96 127.6(9) . .
C95 N91 C96 123.8(9) . .
N91 C92 N93 109.0(6) . .
N91 C92 H92 125.5 . .
N93 C92 H92 125.5 . .
C92 N93 C94 105.1(6) . .
C92 N93 C97 127.2(7) . .
C94 N93 C97 127.6(6) . .
C95 C94 N93 110.1(6) . .
C95 C94 H94 124.9 . .
N93 C94 H94 124.9 . .
C94 C95 N91 107.2(6) . .
C94 C95 H95 126.4 . .
N91 C95 H95 126.4 . .
N91 C96 H96A 109.5 . .
N91 C96 H96B 109.5 . .
H96A C96 H96B 109.5 . .
N91 C96 H96C 109.5 . .
H96A C96 H96C 109.5 . .
H96B C96 H96C 109.5 . .
C98 C97 N93 117.1(6) . .
C98 C97 H97A 108 . .
N93 C97 H97A 108 . .
C98 C97 H97B 108 . .
N93 C97 H97B 108 . .
H97A C97 H97B 107.3 . .
O98 C98 O99 127.0(7) . .
O98 C98 C97 118.1(6) . .
O99 C98 C97 114.9(6) . .
C98 O98 Y1 159.5(5) . .
C98 O99 Y1 150.7(5) . 2_666
C131 P1 C121 110.4(2) . .
C131 P1 C111 110.0(2) . .
C121 P1 C111 109.5(2) . .
C131 P1 C141 109.5(2) . .
C121 P1 C141 107.8(2) . .
C111 P1 C141 109.6(2) . .
C112 C111 C116 118.7(4) . .
C112 C111 P1 122.4(4) . .
C116 C111 P1 118.9(4) . .
C111 C112 C113 121.1(5) . .
C111 C112 H112 119.5 . .
C113 C112 H112 119.5 . .
C114 C113 C112 119.3(4) . .
C114 C113 H113 120.3 . .
C112 C113 H113 120.3 . .
O117 C114 C115 124.6(5) . .
O117 C114 C113 115.1(4) . .
C115 C114 C113 120.3(4) . .
C114 C115 C116 119.1(5) . .
C114 C115 H115 120.4 . .
C116 C115 H115 120.4 . .
C115 C116 C111 121.4(5) . .
C115 C116 H116 119.3 . .
C111 C116 H116 119.3 . .
C114 O117 C117 116.6(4) . .
O117 C117 H11A 109.5 . .
O117 C117 H11B 109.5 . .
H11A C117 H11B 109.5 . .
O117 C117 H11C 109.5 . .
H11A C117 H11C 109.5 . .
H11B C117 H11C 109.5 . .
C122 C121 C126 119.5(4) . .
C122 C121 P1 122.3(4) . .
C126 C121 P1 118.2(4) . .
C121 C122 C123 120.5(5) . .
C121 C122 H122 119.7 . .
C123 C122 H122 119.7 . .
C124 C123 C122 119.6(5) . .
C124 C123 H123 120.2 . .
C122 C123 H123 120.2 . .
C125 C124 C123 119.2(5) . .
C125 C124 H124 120.4 . .
C123 C124 H124 120.4 . .
C126 C125 C124 121.9(5) . .
C126 C125 H125 119.1 . .
C124 C125 H125 119.1 . .
C125 C126 C121 119.3(5) . .
C125 C126 H126 120.4 . .
C121 C126 H126 120.4 . .
C132 C131 C136 119.9(5) . .
C132 C131 P1 121.3(4) . .
C136 C131 P1 118.7(4) . .
C133 C132 C131 120.0(5) . .
C133 C132 H132 120 . .
C131 C132 H132 120 . .
C134 C133 C132 120.5(5) . .
C134 C133 H133 119.8 . .
C132 C133 H133 119.8 . .
C133 C134 C135 120.9(6) . .
C133 C134 H134 119.6 . .
C135 C134 H134 119.6 . .
C134 C135 C136 119.6(5) . .
C134 C135 H135 120.2 . .
C136 C135 H135 120.2 . .
C131 C136 C135 119.1(5) . .
C131 C136 H136 120.5 . .
C135 C136 H136 120.5 . .
C146 C141 C142 119.8(5) . .
C146 C141 P1 118.5(4) . .
C142 C141 P1 121.6(4) . .
C143 C142 C141 118.5(6) . .
C143 C142 H142 120.7 . .
C141 C142 H142 120.7 . .
C142 C143 C144 121.5(6) . .
C142 C143 H143 119.2 . .
C144 C143 H143 119.2 . .
C145 C144 C143 120.1(5) . .
C145 C144 H144 120 . .
C143 C144 H144 120 . .
C144 C145 C146 120.0(6) . .
C144 C145 H145 120 . .
C146 C145 H145 120 . .
C141 C146 C145 120.0(6) . .
C141 C146 H146 120 . .
C145 C146 H146 120 . .

loop_
_geom_bond_atom_site_label_1
_geom_bond_atom_site_label_2
_geom_bond_distance
_geom_bond_site_symmetry_2
Y1 O99 2.233(5) 2_666
Y1 O98 2.271(5) .
Y1 O103 2.376(6) .
Y1 O104 2.377(4) .
Y1 O105 2.379(5) .
Y1 O102 2.380(5) .
Y1 O106 2.395(5) .
Y1 O101 2.399(6) .
O11 C11 1.382(7) .
C11 C12 1.390(8) .
C11 C16 1.402(8) .
C12 C13 1.381(9) .
C12 C2 1.524(8) .
C13 C14 1.411(8) .
C13 H13 0.95 .
C14 C15 1.403(9) .
C14 S1 1.766(6) .
S1 O14' 1.330(11) .
S1 O12 1.347(7) .
S1 O12' 1.401(10) .
S1 O14 1.407(6) .
S1 O13 1.560(7) .
S1 O13' 1.585(11) .
C15 C16 1.365(9) .
C15 H15 0.95 .
C16 C1 1.539(9) .
C1 C42 1.523(8) .
C1 H1A 0.99 .
C1 H1B 0.99 .
O21 C21 1.340(9) .
C21 C26 1.399(9) .
C21 C22 1.403(8) .
C22 C23 1.395(9) .
C22 C3 1.505(13) .
C23 C24 1.395(9) .
C23 H23 0.95 .
C24 C25 1.396(9) .
C24 S2 1.779(14) .
S2 O24 1.492(10) .
S2 O23 1.499(10) .
S2 O22 1.528(19) .
C25 C26 1.392(9) .
C25 H25 0.95 .
C26 C2 1.488(17) .
O21' C21' 1.350(13) .
C21' C26' 1.396(10) .
C21' C22' 1.397(10) .
C22' C23' 1.389(10) .
C22' C3' 1.515(17) .
C23' C24' 1.387(10) .
C23' H23' 0.95 .
C24' C25' 1.386(10) .
C24' S2' 1.81(2) .
S2' O22' 1.27(2) .
S2' O24' 1.29(2) .
S2' O23' 1.63(2) .
C25' C26' 1.391(10) .
C25' H25' 0.95 .
C26' C2 1.61(3) .
C2 H2A 0.99 .
C2 H2B 0.99 .
C2 H2'A 0.99 .
C2 H2'B 0.99 .
O31 C31 1.354(13) .
C31 C32 1.394(9) .
C31 C36 1.398(9) .
C32 C33 1.392(9) .
C32 C4 1.525(16) .
C33 C34 1.386(9) .
C33 H33 0.95 .
C34 C35 1.388(9) .
C34 S3 1.770(10) .
S3 O33 1.428(9) .
S3 O32 1.442(6) .
S3 O34 1.482(8) .
C35 C36 1.385(9) .
C35 H35 0.95 .
C36 C3 1.501(12) .
O31' C31' 1.369(18) .
C31' C36' 1.403(10) .
C31' C32' 1.404(10) .
C32' C33' 1.398(10) .
C32' C4 1.591(17) .
C33' C34' 1.387(10) .
C33' H33' 0.95 .
C34' C35' 1.380(10) .
C34' S3' 1.725(17) .
S3' O34' 1.365(11) .
S3' O32' 1.418(12) .
S3' O33' 1.558(13) .
C35' C36' 1.388(10) .
C35' H35' 0.95 .
C36' C3' 1.522(17) .
C3 H3A 0.99 .
C3 H3B 0.99 .
C3' H3'A 0.99 .
C3' H3'B 0.99 .
O41 C41 1.375(7) .
C41 C46 1.385(9) .
C41 C42 1.396(8) .
C42 C43 1.375(8) .
C43 C44 1.384(8) .
C43 H43 0.95 .
C44 C45 1.404(8) .
C44 S4 1.757(6) .
S4 O44 1.434(5) .
S4 O43 1.446(5) .
S4 O42 1.460(6) .
C45 C46 1.390(8) .
C45 H45 0.95 .
C46 C4 1.557(9) .
C4 H4A 0.99 .
C4 H4B 0.99 .
C4 H4'A 0.99 .
C4 H4'B 0.99 .
N91 C92 1.321(11) .
N91 C95 1.333(10) .
N91 C96 1.472(12) .
C92 N93 1.340(9) .
C92 H92 0.95 .
N93 C94 1.355(7) .
N93 C97 1.454(8) .
C94 C95 1.306(9) .
C94 H94 0.95 .
C95 H95 0.95 .
C96 H96A 0.98 .
C96 H96B 0.98 .
C96 H96C 0.98 .
C97 C98 1.447(11) .
C97 H97A 0.99 .
C97 H97B 0.99 .
C98 O98 1.238(8) .
C98 O99 1.286(8) .
O99 Y1 2.233(5) 2_666
P1 C131 1.788(5) .
P1 C121 1.794(5) .
P1 C111 1.803(5) .
P1 C141 1.805(5) .
C111 C112 1.365(7) .
C111 C116 1.396(7) .
C112 C113 1.396(6) .
C112 H112 0.95 .
C113 C114 1.389(7) .
C113 H113 0.95 .
C114 O117 1.349(5) .
C114 C115 1.381(8) .
C115 C116 1.382(7) .
C115 H115 0.95 .
C116 H116 0.95 .
O117 C117 1.458(6) .
C117 H11A 0.98 .
C117 H11B 0.98 .
C117 H11C 0.98 .
C121 C122 1.387(7) .
C121 C126 1.412(7) .
C122 C123 1.402(7) .
C122 H122 0.95 .
C123 C124 1.399(8) .
C123 H123 0.95 .
C124 C125 1.384(8) .
C124 H124 0.95 .
C125 C126 1.375(7) .
C125 H125 0.95 .
C126 H126 0.95 .
C131 C132 1.397(7) .
C131 C136 1.398(7) .
C132 C133 1.386(8) .
C132 H132 0.95 .
C133 C134 1.373(8) .
C133 H133 0.95 .
C134 C135 1.381(9) .
C134 H134 0.95 .
C135 C136 1.419(9) .
C135 H135 0.95 .
C136 H136 0.95 .
C141 C146 1.393(8) .
C141 C142 1.405(8) .
C142 C143 1.382(8) .
C142 H142 0.95 .
C143 C144 1.386(9) .
C143 H143 0.95 .
C144 C145 1.361(10) .
C144 H144 0.95 .
C145 C146 1.400(9) .
C145 H145 0.95 .
C146 H146 0.95 .
